data_2243244
loop_
_publ_author_name
'Arjun, H. A.'
'Anil Kumar, G. N.'
'Elancheran, R.'
'Kabilan, S.'

_publ_section_title
;
 Crystal structure, DFT and Hirshfeld surface analysis of
 (<i>E</i>)-<i>N</i>'-[(1-chloro-3,4-dihydronaphthalen-2-yl)methylidene]benzohydrazide
 monohydrate
;
_journal_coeditor_code IS5528
_journal_issue 2
_journal_name_full 'Acta Crystallographica Section E'
_journal_page_first 132
_journal_page_last 136
_journal_paper_doi 10.1107/S2056989019017183
_journal_volume 76
_journal_year 2020
_chemical_formula_iupac 'C18 H15 Cl N2 O, H2 O'
_chemical_formula_moiety 'C18 H15 Cl N2 O, H2 O'
_chemical_formula_sum 'C18 H17 Cl N2 O2'
_chemical_formula_weight 328.78
_chemical_name_systematic
;
(<i>E</i>)-<i>N</i>'-[(1-Chloro-3,4-dihydronaphthalen-2-yl)methylidene]\
benzohydrazide monohydrate
;
_space_group_IT_number 33
_space_group_name_Hall 'P 2c -2n'
_space_group_name_H-M_alt 'P n a 21'
_symmetry_cell_setting orthorhombic
_symmetry_space_group_name_Hall 'P 2c -2n'
_symmetry_space_group_name_H-M 'P n a 21'
_atom_sites_solution_hydrogens mixed
_atom_sites_solution_primary direct
_atom_sites_solution_secondary difmap
_audit_creation_method 'WinGX routine CIF_UPDATE'
_cell_angle_alpha 90
_cell_angle_beta 90
_cell_angle_gamma 90
_cell_formula_units_Z 4
_cell_length_a 26.2059(18)
_cell_length_b 4.8119(3)
_cell_length_c 12.8084(9)
_cell_measurement_reflns_used 689
_cell_measurement_temperature 301(2)
_cell_measurement_theta_max 30.1
_cell_measurement_theta_min 2.2
_cell_volume 1615.14(19)
_computing_cell_refinement
;
SAINT (Bruker, 2012)
;
_computing_data_collection
;
APEX2 (Bruker, 2012)
;
_computing_data_reduction
;
SAINT (Bruker, 2012)
;
_computing_molecular_graphics
;
ORTEP-3 for Windows (Farrugia, 2012) and Mercury (Macrae <i>et al.</i>,
2008)
;
_computing_publication_material
;
WinGX (Farrugia, 2012), PLATON (Spek, 2009) and publCIF
(Westrip, 2010)
;
_computing_structure_refinement
;
SHELXL2018 (Sheldrick, 2015)
;
_computing_structure_solution
;
SIR2011 (Burla <i>et al.</i>,  2012)
;
_diffrn_ambient_temperature 301(2)
_diffrn_detector_area_resol_mean 7.9
_diffrn_measured_fraction_theta_full 0.997
_diffrn_measured_fraction_theta_max 0.998
_diffrn_measurement_device_type 'Bruker APEXII microsource'
_diffrn_measurement_method '\w and \f scans'
_diffrn_radiation_monochromator 'mirror optics'
_diffrn_radiation_type 'Mo K\a'
_diffrn_radiation_wavelength 0.71073
_diffrn_reflns_av_R_equivalents 0.0689
_diffrn_reflns_av_unetI/netI 0.0358
_diffrn_reflns_limit_h_max 36
_diffrn_reflns_limit_h_min -37
_diffrn_reflns_limit_k_max 6
_diffrn_reflns_limit_k_min -6
_diffrn_reflns_limit_l_max 18
_diffrn_reflns_limit_l_min -18
_diffrn_reflns_number 51179
_diffrn_reflns_theta_full 25.242
_diffrn_reflns_theta_max 30.554
_diffrn_reflns_theta_min 2.224
_diffrn_source 'microfocus sealed X-ray tube'
_exptl_absorpt_coefficient_mu 0.248
_exptl_absorpt_correction_T_max 0.915
_exptl_absorpt_correction_T_min 0.890
_exptl_absorpt_correction_type multi-scan
_exptl_absorpt_process_details
;
(SADABS; Bruker, 2012)
;
_exptl_crystal_colour white
_exptl_crystal_density_diffrn 1.352
_exptl_crystal_density_method 'not measured'
_exptl_crystal_description block
_exptl_crystal_F_000 688
_exptl_crystal_size_max 0.28
_exptl_crystal_size_mid 0.22
_exptl_crystal_size_min 0.21
_refine_diff_density_max 0.177
_refine_diff_density_min -0.303
_refine_ls_abs_structure_details
;
Flack <i>x</i> determined using 1242 quotients
[(<i>I</i>^+^)-(<i>I</i>^-^)]/[(<i>I</i>^+^)+(<i>I</i>^-^)]
(Parsons <i>et al.</i>, 2013)
;
_refine_ls_abs_structure_Flack -0.04(2)
_refine_ls_extinction_method none
_refine_ls_goodness_of_fit_ref 1.027
_refine_ls_hydrogen_treatment mixed
_refine_ls_matrix_type full
_refine_ls_number_parameters 220
_refine_ls_number_reflns 4917
_refine_ls_number_restraints 1
_refine_ls_restrained_S_all 1.027
_refine_ls_R_factor_all 0.0894
_refine_ls_R_factor_gt 0.0450
_refine_ls_shift/su_max 0.001
_refine_ls_shift/su_mean 0.000
_refine_ls_structure_factor_coef Fsqd
_refine_ls_weighting_details 'w=1/[\s^2^(Fo^2^)+(0.0735P)^2^+0.2866P] where P=(Fo^2^+2Fc^2^)/3'
_refine_ls_weighting_scheme calc
_refine_ls_wR_factor_gt 0.1161
_refine_ls_wR_factor_ref 0.1514
_reflns_number_gt 3162
_reflns_number_total 4917
_reflns_threshold_expression 'I > 2\s(I)'
_cod_data_source_file is5528sup1.cif
_cod_data_source_block I
_cod_original_sg_symbol_Hall ' P 2c -2n'
_cod_database_code 2243244
_shelx_space_group_comment
;
The symmetry employed for this shelxl refinement is uniquely defined
by the following loop, which should always be used as a source of
symmetry information in preference to the above space-group names.
They are only intended as comments.
;

loop_
_space_group_symop_operation_xyz
'x, y, z'
'-x, -y, z+1/2'
'-x+1/2, y+1/2, z+1/2'
'x+1/2, -y+1/2, z'

loop_
_atom_site_type_symbol
_atom_site_label
_atom_site_fract_x
_atom_site_fract_y
_atom_site_fract_z
_atom_site_U_iso_or_equiv
_atom_site_adp_type
_atom_site_calc_flag
_atom_site_occupancy
Cl Cl01 0.64431(5) 0.3485(3) 0.24491(8) 0.0815(4) Uani d 1
O O1 0.48097(11) -0.3470(5) 0.58021(18) 0.0577(6) Uani d 1
O O2 0.48890(14) 0.1565(7) 0.6974(2) 0.0676(8) Uani d 1
N N6 0.50596(11) -0.2027(6) 0.4205(2) 0.0463(6) Uani d 1
N N2 0.54124(11) -0.0257(5) 0.4646(2) 0.0469(6) Uani d 1
C C1 0.44073(17) -0.6214(7) 0.3284(3) 0.0589(9) Uani d 1
H H1 0.464242 -0.537211 0.284202 0.071 Uiso calc 1
C C2 0.40586(19) -0.8116(8) 0.2890(3) 0.0699(11) Uani d 1
H H2 0.405810 -0.852699 0.218085 0.084 Uiso calc 1
C C3 0.37164(16) -0.9389(9) 0.3536(4) 0.0677(11) Uani d 1
H H3 0.348710 -1.067883 0.326756 0.081 Uiso calc 1
C C4 0.37102(15) -0.8766(9) 0.4583(4) 0.0661(10) Uani d 1
H H4 0.347389 -0.961795 0.501996 0.079 Uiso calc 1
C C5 0.40541(13) -0.6878(8) 0.4987(3) 0.0543(8) Uani d 1
H H5 0.405023 -0.648210 0.569795 0.065 Uiso calc 1
C C6 0.44038(12) -0.5569(6) 0.4347(2) 0.0440(7) Uani d 1
C C7 0.47695(12) -0.3606(6) 0.4845(2) 0.0429(6) Uani d 1
C C8 0.57029(13) 0.1000(8) 0.3996(3) 0.0514(8) Uani d 1
H H8 0.566552 0.073299 0.328142 0.062 Uiso calc 1
C C9 0.60942(13) 0.2864(7) 0.4405(3) 0.0500(7) Uani d 1
C C10 0.61014(14) 0.3515(8) 0.5571(3) 0.0546(8) Uani d 1
H H10A 0.593193 0.203807 0.595282 0.066 Uiso calc 1
H H10B 0.591853 0.523334 0.570138 0.066 Uiso calc 1
C C11 0.66436(15) 0.3790(9) 0.5944(3) 0.0603(9) Uani d 1
H H11A 0.664204 0.450456 0.665242 0.072 Uiso calc 1
H H11B 0.679939 0.196212 0.595934 0.072 Uiso calc 1
C C12 0.69626(13) 0.5672(8) 0.5273(3) 0.0548(8) Uani d 1
C C13 0.73640(15) 0.7232(10) 0.5674(4) 0.0703(11) Uani d 1
H H13 0.743717 0.714146 0.638323 0.084 Uiso calc 1
C C14 0.76533(16) 0.8898(10) 0.5042(5) 0.0796(14) Uani d 1
H H14 0.791894 0.993296 0.532615 0.096 Uiso calc 1
C C15 0.75553(16) 0.9049(10) 0.4007(5) 0.0771(13) Uani d 1
H H15 0.775202 1.020496 0.358664 0.093 Uiso calc 1
C C16 0.71653(16) 0.7501(10) 0.3565(4) 0.0692(11) Uani d 1
H H16 0.710430 0.759136 0.285089 0.083 Uiso calc 1
C C17 0.68627(13) 0.5795(8) 0.4204(3) 0.0549(8) Uani d 1
C C18 0.64461(13) 0.4061(8) 0.3791(3) 0.0536(8) Uani d 1
H H2A 0.4899(19) 0.281(11) 0.658(4) 0.068(14) Uiso d 1
H H2B 0.4887(19) -0.005(13) 0.653(4) 0.082(15) Uiso d 1
H H6 0.4993(18) -0.204(10) 0.349(4) 0.071(13) Uiso d 1

loop_
_atom_site_aniso_label
_atom_site_aniso_U_11
_atom_site_aniso_U_22
_atom_site_aniso_U_33
_atom_site_aniso_U_12
_atom_site_aniso_U_13
_atom_site_aniso_U_23
Cl01 0.0854(7) 0.1131(10) 0.0460(5) -0.0167(6) 0.0052(5) 0.0096(6)
O1 0.0824(17) 0.0516(13) 0.0391(11) -0.0173(12) -0.0005(11) 0.0002(10)
O2 0.107(2) 0.0580(17) 0.0377(12) -0.0104(15) -0.0058(13) 0.0033(13)
N6 0.0548(15) 0.0444(14) 0.0396(13) -0.0079(12) -0.0029(12) 0.0010(11)
N2 0.0532(15) 0.0418(13) 0.0456(13) -0.0061(11) -0.0046(11) 0.0014(11)
C1 0.082(2) 0.0491(19) 0.0460(18) -0.0105(17) -0.0023(17) -0.0016(15)
C2 0.099(3) 0.056(2) 0.054(2) -0.009(2) -0.017(2) -0.0074(18)
C3 0.063(2) 0.052(2) 0.088(3) -0.0062(18) -0.016(2) -0.009(2)
C4 0.051(2) 0.063(2) 0.085(3) -0.0085(17) 0.0055(19) -0.004(2)
C5 0.0508(18) 0.0550(19) 0.057(2) -0.0037(15) 0.0072(15) -0.0048(16)
C6 0.0511(17) 0.0363(13) 0.0445(15) 0.0031(12) -0.0035(13) -0.0007(12)
C7 0.0513(16) 0.0380(14) 0.0393(15) 0.0017(12) -0.0007(12) 0.0007(12)
C8 0.0556(18) 0.0532(18) 0.0454(17) -0.0059(15) 0.0009(14) 0.0022(14)
C9 0.0533(18) 0.0493(17) 0.0475(18) 0.0011(14) 0.0012(14) 0.0040(14)
C10 0.0507(17) 0.064(2) 0.0495(18) -0.0105(16) 0.0004(14) -0.0084(15)
C11 0.063(2) 0.064(2) 0.054(2) 0.0048(18) -0.0070(17) 0.0023(17)
C12 0.0467(17) 0.0496(17) 0.068(2) 0.0052(14) -0.0017(16) -0.0001(17)
C13 0.055(2) 0.073(3) 0.083(3) -0.0009(19) -0.008(2) -0.008(2)
C14 0.050(2) 0.072(3) 0.117(5) -0.0076(19) -0.003(2) -0.001(3)
C15 0.056(2) 0.069(3) 0.107(4) -0.009(2) 0.010(2) 0.015(2)
C16 0.062(2) 0.069(2) 0.077(3) 0.0004(19) 0.009(2) 0.016(2)
C17 0.0453(17) 0.0497(18) 0.070(2) 0.0026(14) -0.0001(15) 0.0058(17)
C18 0.0548(18) 0.0603(19) 0.0457(17) -0.0032(15) 0.0027(15) 0.0074(16)

loop_
_atom_type_symbol
_atom_type_description
_atom_type_scat_dispersion_real
_atom_type_scat_dispersion_imag
_atom_type_scat_source
C C 0.0033 0.0016 'International Tables Vol C Tables 4.2.6.8 and 6.1.1.4'
H H 0.0000 0.0000 'International Tables Vol C Tables 4.2.6.8 and 6.1.1.4'
Cl Cl 0.1484 0.1585 'International Tables Vol C Tables 4.2.6.8 and 6.1.1.4'
N N 0.0061 0.0033 'International Tables Vol C Tables 4.2.6.8 and 6.1.1.4'
O O 0.0106 0.0060 'International Tables Vol C Tables 4.2.6.8 and 6.1.1.4'

loop_
_geom_angle_atom_site_label_1
_geom_angle_atom_site_label_2
_geom_angle_atom_site_label_3
_geom_angle
H2A O2 H2B 104(5)
C7 N6 N2 118.4(3)
C7 N6 H6 119(3)
N2 N6 H6 122(3)
C8 N2 N6 115.1(3)
C2 C1 C6 119.8(4)
C2 C1 H1 120.1
C6 C1 H1 120.1
C3 C2 C1 120.5(4)
C3 C2 H2 119.7
C1 C2 H2 119.7
C4 C3 C2 120.1(4)
C4 C3 H3 120.0
C2 C3 H3 120.0
C3 C4 C5 120.1(4)
C3 C4 H4 119.9
C5 C4 H4 119.9
C6 C5 C4 120.7(4)
C6 C5 H5 119.7
C4 C5 H5 119.7
C5 C6 C1 118.8(3)
C5 C6 C7 117.5(3)
C1 C6 C7 123.6(3)
O1 C7 N6 121.7(3)
O1 C7 C6 121.0(3)
N6 C7 C6 117.3(3)
N2 C8 C9 118.4(3)
N2 C8 H8 120.8
C9 C8 H8 120.8
C18 C9 C8 122.4(3)
C18 C9 C10 118.5(3)
C8 C9 C10 119.1(3)
C9 C10 C11 109.9(3)
C9 C10 H10A 109.7
C11 C10 H10A 109.7
C9 C10 H10B 109.7
C11 C10 H10B 109.7
H10A C10 H10B 108.2
C12 C11 C10 113.4(3)
C12 C11 H11A 108.9
C10 C11 H11A 108.9
C12 C11 H11B 108.9
C10 C11 H11B 108.9
H11A C11 H11B 107.7
C13 C12 C17 118.7(4)
C13 C12 C11 122.4(4)
C17 C12 C11 118.9(3)
C14 C13 C12 121.2(5)
C14 C13 H13 119.4
C12 C13 H13 119.4
C13 C14 C15 120.4(4)
C13 C14 H14 119.8
C15 C14 H14 119.8
C14 C15 C16 120.8(4)
C14 C15 H15 119.6
C16 C15 H15 119.6
C15 C16 C17 119.6(4)
C15 C16 H16 120.2
C17 C16 H16 120.2
C16 C17 C12 119.4(4)
C16 C17 C18 122.8(4)
C12 C17 C18 117.9(3)
C9 C18 C17 122.8(3)
C9 C18 Cl01 120.5(3)
C17 C18 Cl01 116.6(3)

loop_
_geom_bond_atom_site_label_1
_geom_bond_atom_site_label_2
_geom_bond_distance
Cl01 C18 1.741(4)
O1 C7 1.233(4)
O2 H2A 0.79(6)
O2 H2B 0.96(6)
N6 C7 1.352(4)
N6 N2 1.378(4)
N6 H6 0.93(5)
N2 C8 1.280(4)
C1 C2 1.389(6)
C1 C6 1.396(5)
C1 H1 0.9300
C2 C3 1.365(7)
C2 H2 0.9300
C3 C4 1.374(7)
C3 H3 0.9300
C4 C5 1.381(5)
C4 H4 0.9300
C5 C6 1.381(5)
C5 H5 0.9300
C6 C7 1.489(4)
C8 C9 1.459(5)
C8 H8 0.9300
C9 C18 1.342(5)
C9 C10 1.527(5)
C10 C11 1.505(5)
C10 H10A 0.9700
C10 H10B 0.9700
C11 C12 1.502(6)
C11 H11A 0.9700
C11 H11B 0.9700
C12 C13 1.390(6)
C12 C17 1.396(5)
C13 C14 1.368(7)
C13 H13 0.9300
C14 C15 1.352(7)
C14 H14 0.9300
C15 C16 1.385(7)
C15 H15 0.9300
C16 C17 1.404(6)
C16 H16 0.9300
C17 C18 1.472(5)

loop_
_geom_hbond_atom_site_label_D
_geom_hbond_atom_site_label_H
_geom_hbond_atom_site_label_A
_geom_hbond_site_symmetry_A
_geom_hbond_distance_DH
_geom_hbond_distance_HA
_geom_hbond_distance_DA
_geom_hbond_angle_DHA
_geom_hbond_publ_flag
O2 H2A O1 1_565 0.78(5) 2.06(5) 2.829(4) 166(5) y
O2 H2B O1 . 0.96(6) 1.90(6) 2.858(4) 171(5) y
N6 H6 O2 2_654 0.93(5) 1.98(5) 2.869(4) 159(4) y
C1 H1 O2 2_654 0.93 2.47 3.350(5) 158 y
C8 H8 O2 2_654 0.93 2.48 3.261(5) 142 y

loop_
_geom_torsion_atom_site_label_1
_geom_torsion_atom_site_label_2
_geom_torsion_atom_site_label_3
_geom_torsion_atom_site_label_4
_geom_torsion
C7 N6 N2 C8 174.4(3)
C6 C1 C2 C3 -0.8(6)
C1 C2 C3 C4 0.9(7)
C2 C3 C4 C5 -0.8(6)
C3 C4 C5 C6 0.7(6)
C4 C5 C6 C1 -0.7(5)
C4 C5 C6 C7 -178.7(3)
C2 C1 C6 C5 0.8(5)
C2 C1 C6 C7 178.6(3)
N2 N6 C7 O1 0.9(5)
N2 N6 C7 C6 -178.0(3)
C5 C6 C7 O1 10.7(5)
C1 C6 C7 O1 -167.2(3)
C5 C6 C7 N6 -170.5(3)
C1 C6 C7 N6 11.6(5)
N6 N2 C8 C9 -178.7(3)
N2 C8 C9 C18 173.5(3)
N2 C8 C9 C10 -7.3(5)
C18 C9 C10 C11 -36.7(5)
C8 C9 C10 C11 144.1(3)
C9 C10 C11 C12 49.2(5)
C10 C11 C12 C13 149.3(4)
C10 C11 C12 C17 -32.7(5)
C17 C12 C13 C14 1.0(6)
C11 C12 C13 C14 179.0(4)
C12 C13 C14 C15 -0.4(7)
C13 C14 C15 C16 -0.7(8)
C14 C15 C16 C17 1.1(7)
C15 C16 C17 C12 -0.5(6)
C15 C16 C17 C18 -179.1(4)
C13 C12 C17 C16 -0.6(5)
C11 C12 C17 C16 -178.7(4)
C13 C12 C17 C18 178.2(4)
C11 C12 C17 C18 0.1(5)
C8 C9 C18 C17 -175.8(3)
C10 C9 C18 C17 5.0(5)
C8 C9 C18 Cl01 1.3(5)
C10 C9 C18 Cl01 -177.9(3)
C16 C17 C18 C9 -166.5(4)
C12 C17 C18 C9 14.8(5)
C16 C17 C18 Cl01 16.3(5)
C12 C17 C18 Cl01 -162.4(3)

_cod_database_fobs_code 2243244
